data_7244754
loop_
_publ_author_name
'Prapakaran, T.'
'Kuppuswamy, Subramaniam'
'Murugavel, Ramaswamy'

_publ_section_title
;
 Supramolecular aggregation in sterically encumbered monoarylphosphates
 and their H-bonded adducts: Multigram synthesis of elusive
 2,6-di-tert-butylphenyl phosphate
;
_journal_name_full CrystEngComm
_journal_paper_doi 10.1039/D2CE00172A
_journal_year 2022
_chemical_formula_moiety 'C14 H23 O4 P'
_chemical_formula_sum 'C14 H23 O4 P'
_chemical_formula_weight 286.29
_space_group_crystal_system monoclinic
_space_group_IT_number 14
_space_group_name_Hall '-P 2ybc'
_space_group_name_H-M_alt 'P 1 21/c 1'
_atom_sites_solution_hydrogens mixed
_atom_sites_solution_primary dual
_audit_creation_date 2022-01-23
_audit_creation_method
;
Olex2 1.2
(compiled 2018.05.29 svn.r3508 for OlexSys, GUI svn.r5506)
;
_audit_update_record
;
2022-01-31 deposited with the CCDC.	2022-04-11 downloaded from the CCDC.
;
_cell_angle_alpha 90
_cell_angle_beta 96.575(5)
_cell_angle_gamma 90
_cell_formula_units_Z 4
_cell_length_a 6.3227(5)
_cell_length_b 13.3902(8)
_cell_length_c 18.0051(8)
_cell_measurement_reflns_used 2807
_cell_measurement_temperature 150(2)
_cell_measurement_theta_max 21.6010
_cell_measurement_theta_min 2.7160
_cell_volume 1514.33(17)
_computing_cell_refinement 'CrysAlisPro 1.171.39.32a (Rigaku OD, 2017)'
_computing_data_collection 'CrysAlisPro 1.171.39.32a (Rigaku OD, 2017)'
_computing_data_reduction 'CrysAlisPro 1.171.39.32a (Rigaku OD, 2017)'
_computing_molecular_graphics 'Olex2 (Dolomanov et al., 2009)'
_computing_publication_material 'Olex2 (Dolomanov et al., 2009)'
_computing_structure_refinement 'ShelXL (Sheldrick, 2015)'
_computing_structure_solution 'ShelXT (Sheldrick, 2015)'
_diffrn_ambient_temperature 150.15
_diffrn_detector 'CCD plate'
_diffrn_measured_fraction_theta_full 0.974
_diffrn_measured_fraction_theta_max 0.999
_diffrn_measurement_details
;
List of Runs (angles in degrees, time in seconds):

  # Type    Start    End  Width  t~exp~   \w     \q     \k     \f   Frames
#--------------------------------------------------------------------------
  1  \w   -104.00  19.00   1.00    5.00    --  -14.30 -38.00  30.00  123
  2  \w    -48.00  75.00   1.00    5.00    --  -14.30  38.00-180.00  123
  3  \w   -104.00  19.00   1.00    5.00    --  -14.30 -38.00 -90.00  123
  4  \w   -104.00  24.00   1.00    5.00    --  -14.30 -72.00-180.00  128
  5  \w    -53.00  63.00   1.00    5.00    --  -14.30  72.00-120.00  116
  6  \w    -53.00  75.00   1.00    5.00    --  -14.30  72.00   0.00  128
;
_diffrn_measurement_device 'four-circle diffractometer'
_diffrn_measurement_device_type 'XtaLAB AFC12 (RCD3): Kappa single'
_diffrn_measurement_method '\w scans'
_diffrn_orient_matrix_type 'CrysAlisPro convention (1999,Acta A55,543-557)'
_diffrn_orient_matrix_UB_11 -0.0706085000
_diffrn_orient_matrix_UB_12 0.0405165000
_diffrn_orient_matrix_UB_13 0.0032282000
_diffrn_orient_matrix_UB_21 -0.0816897000
_diffrn_orient_matrix_UB_22 -0.0261693000
_diffrn_orient_matrix_UB_23 -0.0223105000
_diffrn_orient_matrix_UB_31 -0.0332173000
_diffrn_orient_matrix_UB_32 -0.0218828000
_diffrn_orient_matrix_UB_33 0.0326104000
_diffrn_radiation_monochromator graphite
_diffrn_radiation_probe x-ray
_diffrn_radiation_type MoK\a
_diffrn_radiation_wavelength 0.71073
_diffrn_reflns_av_R_equivalents 0.1357
_diffrn_reflns_av_unetI/netI 0.0750
_diffrn_reflns_Laue_measured_fraction_full 0.974
_diffrn_reflns_Laue_measured_fraction_max 0.999
_diffrn_reflns_limit_h_max 7
_diffrn_reflns_limit_h_min -7
_diffrn_reflns_limit_k_max 15
_diffrn_reflns_limit_k_min -15
_diffrn_reflns_limit_l_max 21
_diffrn_reflns_limit_l_min -21
_diffrn_reflns_number 23347
_diffrn_reflns_point_group_measured_fraction_full 0.974
_diffrn_reflns_point_group_measured_fraction_max 0.999
_diffrn_reflns_theta_full 25.242
_diffrn_reflns_theta_max 24.997
_diffrn_reflns_theta_min 2.277
_diffrn_source 'fine-focus sealed X-ray tube'
_diffrn_source_type 'Enhance (Mo) X-ray Source'
_exptl_absorpt_coefficient_mu 0.189
_exptl_absorpt_correction_T_max 1.00000
_exptl_absorpt_correction_T_min 0.51802
_exptl_absorpt_correction_type multi-scan
_exptl_absorpt_process_details
;
CrysAlisPro 1.171.39.32a (Rigaku Oxford Diffraction, 2017)
Empirical absorption correction using spherical harmonics,
 implemented in SCALE3 ABSPACK scaling algorithm.
;
_exptl_crystal_colour colourless
_exptl_crystal_colour_primary colourless
_exptl_crystal_density_diffrn 1.256
_exptl_crystal_description needle
_exptl_crystal_F_000 616
_exptl_crystal_size_max 0.332
_exptl_crystal_size_mid 0.033
_exptl_crystal_size_min 0.014
_refine_diff_density_max 0.437
_refine_diff_density_min -0.319
_refine_diff_density_rms 0.080
_refine_ls_extinction_method none
_refine_ls_goodness_of_fit_ref 1.119
_refine_ls_hydrogen_treatment mixed
_refine_ls_matrix_type full
_refine_ls_number_parameters 184
_refine_ls_number_reflns 2675
_refine_ls_number_restraints 2
_refine_ls_restrained_S_all 1.119
_refine_ls_R_factor_all 0.1074
_refine_ls_R_factor_gt 0.0875
_refine_ls_shift/su_max 0.000
_refine_ls_shift/su_mean 0.000
_refine_ls_structure_factor_coef Fsqd
_refine_ls_weighting_details
;
 w=1/[\s^2^(Fo^2^)+(0.0748P)^2^+2.4571P]
 where P=(Fo^2^+2Fc^2^)/3
;
_refine_ls_weighting_scheme calc
_refine_ls_wR_factor_gt 0.1887
_refine_ls_wR_factor_ref 0.2037
_reflns_Friedel_coverage 0.000
_reflns_number_gt 2159
_reflns_number_total 2675
_reflns_threshold_expression 'I > 2\s(I)'
_cod_data_source_file d2ce00172a2.cif
_cod_data_source_block tp-5-107
_cod_database_code 7244754
_shelxl_version_number 2012-9
_chemical_oxdiff_formula 'C O P '
_shelx_space_group_comment
;
The symmetry employed for this shelxl refinement is uniquely defined
by the following loop, which should always be used as a source of
symmetry information in preference to the above space-group names.
They are only intended as comments.
;
_shelx_estimated_absorpt_t_max 0.997
_shelx_estimated_absorpt_t_min 0.940
_reflns_odcompleteness_completeness 99.94
_reflns_odcompleteness_iscentric 1
_reflns_odcompleteness_theta 26.32
_olex2_refinement_description
;
1. Fixed Uiso
 At 1.2 times of:
  All C(H) groups, All O(H) groups
 At 1.5 times of:
  All C(H,H,H) groups
2. Restrained distances
 O4-H4 = O3-H3
 0.84 with sigma of 0.02
3.a Aromatic/amide H refined with riding coordinates:
 C3(H3A), C5(H5), C4(H4A)
3.b Idealised Me refined as rotating group:
 C63(H63A,H63B,H63C), C21(H21A,H21B,H21C), C62(H62A,H62B,H62C), C61(H61A,H61B,
 H61C), C22(H22A,H22B,H22C), C23(H23A,H23B,H23C)
;
_olex2_submission_special_instructions 'No special instructions were received'
_oxdiff_exptl_absorpt_empirical_details
;
Empirical correction (ABSPACK) includes:
- Absorption correction using spherical harmonics
- Frame scaling
;
_oxdiff_exptl_absorpt_empirical_full_max 2.884
_oxdiff_exptl_absorpt_empirical_full_min 0.435

loop_
_space_group_symop_operation_xyz
'x, y, z'
'-x, y+1/2, -z+1/2'
'-x, -y, -z'
'x, -y-1/2, z-1/2'

loop_
_atom_site_label
_atom_site_type_symbol
_atom_site_fract_x
_atom_site_fract_y
_atom_site_fract_z
_atom_site_U_iso_or_equiv
_atom_site_adp_type
_atom_site_occupancy
_atom_site_site_symmetry_order
_atom_site_calc_flag
_atom_site_refinement_flags_posn
_atom_site_refinement_flags_adp
_atom_site_refinement_flags_occupancy
_atom_site_disorder_assembly
_atom_site_disorder_group
P1 P 0.72633(16) 0.46600(8) 0.42758(5) 0.0281(3) Uani 1 1 d . . . . .
O2 O 0.7538(4) 0.45193(19) 0.51044(14) 0.0283(7) Uani 1 1 d . . . . .
O3 O 0.9269(4) 0.5007(2) 0.39445(14) 0.0321(7) Uani 1 1 d D . . . .
H3 H 1.034(5) 0.510(3) 0.425(2) 0.039 Uiso 1 1 d DR . . . .
O1 O 0.6537(4) 0.3657(2) 0.38839(14) 0.0320(7) Uani 1 1 d . . . . .
O4 O 0.5558(4) 0.5448(2) 0.40433(14) 0.0325(7) Uani 1 1 d D . . . .
H4 H 0.457(5) 0.547(3) 0.432(2) 0.039 Uiso 1 1 d DR . . . .
C2 C 0.6407(6) 0.3210(3) 0.2574(2) 0.0308(9) Uani 1 1 d . . . . .
C6 C 0.8780(7) 0.2302(3) 0.3541(2) 0.0318(9) Uani 1 1 d . . . . .
C60 C 0.9613(7) 0.2029(3) 0.4358(2) 0.0339(10) Uani 1 1 d . . . . .
C1 C 0.7298(7) 0.3063(3) 0.3317(2) 0.0301(9) Uani 1 1 d . . . . .
C3 C 0.7214(7) 0.2612(3) 0.2040(2) 0.0413(11) Uani 1 1 d . . . . .
H3A H 0.6683 0.2697 0.1529 0.050 Uiso 1 1 calc R . . . .
C5 C 0.9494(7) 0.1741(3) 0.2968(2) 0.0404(11) Uani 1 1 d . . . . .
H5 H 1.0521 0.1232 0.3090 0.049 Uiso 1 1 calc R . . . .
C63 C 1.0875(8) 0.1041(3) 0.4395(2) 0.0466(12) Uani 1 1 d . . . . .
H63A H 0.9957 0.0503 0.4174 0.070 Uiso 1 1 calc GR . . . .
H63B H 1.1359 0.0880 0.4917 0.070 Uiso 1 1 calc GR . . . .
H63C H 1.2110 0.1112 0.4116 0.070 Uiso 1 1 calc GR . . . .
C20 C 0.4664(7) 0.3979(3) 0.2307(2) 0.0369(10) Uani 1 1 d . . . . .
C21 C 0.5684(7) 0.5011(3) 0.2252(3) 0.0423(11) Uani 1 1 d . . . . .
H21A H 0.6375 0.5210 0.2745 0.063 Uiso 1 1 calc GR . . . .
H21B H 0.4582 0.5500 0.2080 0.063 Uiso 1 1 calc GR . . . .
H21C H 0.6746 0.4984 0.1897 0.063 Uiso 1 1 calc GR . . . .
C62 C 1.1197(7) 0.2815(3) 0.4705(2) 0.0384(11) Uani 1 1 d . . . . .
H62A H 1.2382 0.2874 0.4401 0.058 Uiso 1 1 calc GR . . . .
H62B H 1.1744 0.2611 0.5213 0.058 Uiso 1 1 calc GR . . . .
H62C H 1.0476 0.3461 0.4721 0.058 Uiso 1 1 calc GR . . . .
C61 C 0.7775(8) 0.1881(4) 0.4834(2) 0.0484(12) Uani 1 1 d . . . . .
H61A H 0.7037 0.2518 0.4880 0.073 Uiso 1 1 calc GR . . . .
H61B H 0.8341 0.1643 0.5332 0.073 Uiso 1 1 calc GR . . . .
H61C H 0.6773 0.1388 0.4595 0.073 Uiso 1 1 calc GR . . . .
C4 C 0.8752(8) 0.1905(3) 0.2229(3) 0.0453(12) Uani 1 1 d . . . . .
H4A H 0.9306 0.1527 0.1849 0.054 Uiso 1 1 calc R . . . .
C22 C 0.2826(7) 0.3992(3) 0.2803(2) 0.0410(11) Uani 1 1 d . . . . .
H22A H 0.2249 0.3316 0.2836 0.062 Uiso 1 1 calc GR . . . .
H22B H 0.1700 0.4441 0.2584 0.062 Uiso 1 1 calc GR . . . .
H22C H 0.3361 0.4227 0.3305 0.062 Uiso 1 1 calc GR . . . .
C23 C 0.3600(8) 0.3714(4) 0.1518(2) 0.0552(14) Uani 1 1 d . . . . .
H23A H 0.4641 0.3783 0.1157 0.083 Uiso 1 1 calc GR . . . .
H23B H 0.2402 0.4168 0.1380 0.083 Uiso 1 1 calc GR . . . .
H23C H 0.3081 0.3025 0.1514 0.083 Uiso 1 1 calc GR . . . .

loop_
_atom_site_aniso_label
_atom_site_aniso_U_11
_atom_site_aniso_U_22
_atom_site_aniso_U_33
_atom_site_aniso_U_23
_atom_site_aniso_U_13
_atom_site_aniso_U_12
P1 0.0270(6) 0.0362(6) 0.0216(6) -0.0013(4) 0.0049(4) -0.0009(4)
O2 0.0257(15) 0.0392(16) 0.0205(14) -0.0017(11) 0.0054(11) -0.0011(12)
O3 0.0249(16) 0.0503(17) 0.0218(15) 0.0006(13) 0.0054(11) -0.0029(13)
O1 0.0340(16) 0.0383(16) 0.0244(15) -0.0016(12) 0.0070(12) -0.0013(12)
O4 0.0336(17) 0.0396(16) 0.0259(16) 0.0016(12) 0.0100(12) 0.0060(13)
C2 0.032(2) 0.035(2) 0.025(2) 0.0005(17) 0.0036(17) -0.0097(18)
C6 0.037(2) 0.029(2) 0.030(2) -0.0031(17) 0.0092(18) -0.0037(18)
C60 0.037(2) 0.036(2) 0.029(2) 0.0019(17) 0.0024(18) 0.0003(19)
C1 0.037(2) 0.030(2) 0.025(2) -0.0048(17) 0.0122(18) -0.0100(18)
C3 0.054(3) 0.049(3) 0.021(2) -0.0024(19) 0.0081(19) -0.004(2)
C5 0.048(3) 0.036(2) 0.038(3) -0.0030(19) 0.007(2) 0.002(2)
C63 0.062(3) 0.038(3) 0.038(3) 0.005(2) -0.003(2) 0.004(2)
C20 0.035(2) 0.049(3) 0.026(2) 0.0018(19) 0.0014(18) 0.002(2)
C21 0.040(3) 0.053(3) 0.036(3) 0.008(2) 0.011(2) 0.000(2)
C62 0.044(3) 0.039(2) 0.030(2) -0.0021(18) -0.0034(19) 0.001(2)
C61 0.051(3) 0.063(3) 0.033(3) 0.015(2) 0.008(2) -0.001(2)
C4 0.056(3) 0.043(3) 0.039(3) -0.012(2) 0.016(2) 0.002(2)
C22 0.031(2) 0.054(3) 0.037(2) 0.002(2) 0.0006(19) 0.000(2)
C23 0.055(3) 0.080(4) 0.027(3) -0.002(2) -0.009(2) 0.003(3)

loop_
_atom_type_symbol
_atom_type_description
_atom_type_scat_dispersion_real
_atom_type_scat_dispersion_imag
_atom_type_scat_source
C C 0.0033 0.0016 'International Tables Vol C Tables 4.2.6.8 and 6.1.1.4'
H H 0.0000 0.0000 'International Tables Vol C Tables 4.2.6.8 and 6.1.1.4'
O O 0.0106 0.0060 'International Tables Vol C Tables 4.2.6.8 and 6.1.1.4'
P P 0.1023 0.0942 'International Tables Vol C Tables 4.2.6.8 and 6.1.1.4'

loop_
_geom_angle_atom_site_label_1
_geom_angle_atom_site_label_2
_geom_angle_atom_site_label_3
_geom_angle
_geom_angle_site_symmetry_1
_geom_angle_site_symmetry_3
_geom_angle_publ_flag
O2 P1 O3 114.83(15) . . ?
O2 P1 O1 109.72(15) . . ?
O2 P1 O4 110.93(15) . . ?
O3 P1 O1 107.36(15) . . ?
O4 P1 O3 105.80(16) . . ?
O4 P1 O1 107.91(16) . . ?
P1 O3 H3 116(3) . . ?
C1 O1 P1 134.4(2) . . ?
P1 O4 H4 114(3) . . ?
C1 C2 C20 125.7(4) . . ?
C3 C2 C1 116.0(4) . . ?
C3 C2 C20 118.2(4) . . ?
C1 C6 C60 125.7(3) . . ?
C5 C6 C60 118.2(4) . . ?
C5 C6 C1 116.0(4) . . ?
C63 C60 C6 111.2(3) . . ?
C62 C60 C6 111.1(3) . . ?
C62 C60 C63 105.1(3) . . ?
C61 C60 C6 111.4(3) . . ?
C61 C60 C63 106.7(4) . . ?
C61 C60 C62 111.2(4) . . ?
C2 C1 O1 118.3(4) . . ?
C2 C1 C6 123.6(3) . . ?
C6 C1 O1 117.8(3) . . ?
C2 C3 H3A 119.0 . . ?
C4 C3 C2 122.1(4) . . ?
C4 C3 H3A 119.0 . . ?
C6 C5 H5 119.1 . . ?
C4 C5 C6 121.8(4) . . ?
C4 C5 H5 119.1 . . ?
C60 C63 H63A 109.5 . . ?
C60 C63 H63B 109.5 . . ?
C60 C63 H63C 109.5 . . ?
H63A C63 H63B 109.5 . . ?
H63A C63 H63C 109.5 . . ?
H63B C63 H63C 109.5 . . ?
C2 C20 C22 112.6(3) . . ?
C21 C20 C2 109.3(3) . . ?
C21 C20 C22 112.1(4) . . ?
C21 C20 C23 106.8(4) . . ?
C23 C20 C2 110.7(4) . . ?
C23 C20 C22 104.9(4) . . ?
C20 C21 H21A 109.5 . . ?
C20 C21 H21B 109.5 . . ?
C20 C21 H21C 109.5 . . ?
H21A C21 H21B 109.5 . . ?
H21A C21 H21C 109.5 . . ?
H21B C21 H21C 109.5 . . ?
C60 C62 H62A 109.5 . . ?
C60 C62 H62B 109.5 . . ?
C60 C62 H62C 109.5 . . ?
H62A C62 H62B 109.5 . . ?
H62A C62 H62C 109.5 . . ?
H62B C62 H62C 109.5 . . ?
C60 C61 H61A 109.5 . . ?
C60 C61 H61B 109.5 . . ?
C60 C61 H61C 109.5 . . ?
H61A C61 H61B 109.5 . . ?
H61A C61 H61C 109.5 . . ?
H61B C61 H61C 109.5 . . ?
C3 C4 C5 120.2(4) . . ?
C3 C4 H4A 119.9 . . ?
C5 C4 H4A 119.9 . . ?
C20 C22 H22A 109.5 . . ?
C20 C22 H22B 109.5 . . ?
C20 C22 H22C 109.5 . . ?
H22A C22 H22B 109.5 . . ?
H22A C22 H22C 109.5 . . ?
H22B C22 H22C 109.5 . . ?
C20 C23 H23A 109.5 . . ?
C20 C23 H23B 109.5 . . ?
C20 C23 H23C 109.5 . . ?
H23A C23 H23B 109.5 . . ?
H23A C23 H23C 109.5 . . ?
H23B C23 H23C 109.5 . . ?

loop_
_geom_bond_atom_site_label_1
_geom_bond_atom_site_label_2
_geom_bond_distance
_geom_bond_site_symmetry_2
_geom_bond_publ_flag
P1 O2 1.494(3) . ?
P1 O3 1.534(3) . ?
P1 O1 1.561(3) . ?
P1 O4 1.532(3) . ?
O3 H3 0.830(19) . ?
O1 C1 1.421(4) . ?
O4 H4 0.840(19) . ?
C2 C1 1.404(5) . ?
C2 C3 1.392(6) . ?
C2 C20 1.544(6) . ?
C6 C60 1.548(5) . ?
C6 C1 1.412(6) . ?
C6 C5 1.391(6) . ?
C60 C63 1.543(6) . ?
C60 C62 1.535(6) . ?
C60 C61 1.534(6) . ?
C3 H3A 0.9500 . ?
C3 C4 1.373(6) . ?
C5 H5 0.9500 . ?
C5 C4 1.377(6) . ?
C63 H63A 0.9800 . ?
C63 H63B 0.9800 . ?
C63 H63C 0.9800 . ?
C20 C21 1.533(6) . ?
C20 C22 1.545(6) . ?
C20 C23 1.543(6) . ?
C21 H21A 0.9800 . ?
C21 H21B 0.9800 . ?
C21 H21C 0.9800 . ?
C62 H62A 0.9800 . ?
C62 H62B 0.9800 . ?
C62 H62C 0.9800 . ?
C61 H61A 0.9800 . ?
C61 H61B 0.9800 . ?
C61 H61C 0.9800 . ?
C4 H4A 0.9500 . ?
C22 H22A 0.9800 . ?
C22 H22B 0.9800 . ?
C22 H22C 0.9800 . ?
C23 H23A 0.9800 . ?
C23 H23B 0.9800 . ?
C23 H23C 0.9800 . ?

loop_
_geom_hbond_atom_site_label_D
_geom_hbond_atom_site_label_H
_geom_hbond_atom_site_label_A
_geom_hbond_distance_DH
_geom_hbond_distance_HA
_geom_hbond_distance_DA
_geom_hbond_angle_DHA
_geom_hbond_site_symmetry_A
O3 H3 O2 0.830(19) 1.75(2) 2.573(4) 172(4) 3_766
O4 H4 O2 0.840(19) 1.78(2) 2.622(4) 178(4) 3_666

loop_
_geom_torsion_atom_site_label_1
_geom_torsion_atom_site_label_2
_geom_torsion_atom_site_label_3
_geom_torsion_atom_site_label_4
_geom_torsion
_geom_torsion_site_symmetry_1
_geom_torsion_site_symmetry_2
_geom_torsion_site_symmetry_3
_geom_torsion_site_symmetry_4
_geom_torsion_publ_flag
P1 O1 C1 C2 -94.0(4) . . . . ?
P1 O1 C1 C6 91.3(4) . . . . ?
O2 P1 O1 C1 -126.6(3) . . . . ?
O3 P1 O1 C1 -1.2(4) . . . . ?
O4 P1 O1 C1 112.4(4) . . . . ?
C2 C3 C4 C5 2.3(7) . . . . ?
C6 C5 C4 C3 -2.2(7) . . . . ?
C60 C6 C1 O1 1.9(6) . . . . ?
C60 C6 C1 C2 -172.5(4) . . . . ?
C60 C6 C5 C4 176.8(4) . . . . ?
C1 C2 C3 C4 1.6(6) . . . . ?
C1 C2 C20 C21 80.1(5) . . . . ?
C1 C2 C20 C22 -45.3(5) . . . . ?
C1 C2 C20 C23 -162.5(4) . . . . ?
C1 C6 C60 C63 169.3(4) . . . . ?
C1 C6 C60 C62 -74.0(5) . . . . ?
C1 C6 C60 C61 50.5(5) . . . . ?
C1 C6 C5 C4 -1.7(6) . . . . ?
C3 C2 C1 O1 179.7(3) . . . . ?
C3 C2 C1 C6 -5.9(6) . . . . ?
C3 C2 C20 C21 -98.7(4) . . . . ?
C3 C2 C20 C22 135.8(4) . . . . ?
C3 C2 C20 C23 18.7(5) . . . . ?
C5 C6 C60 C63 -9.0(5) . . . . ?
C5 C6 C60 C62 107.6(4) . . . . ?
C5 C6 C60 C61 -127.8(4) . . . . ?
C5 C6 C1 O1 -179.6(3) . . . . ?
C5 C6 C1 C2 5.9(6) . . . . ?
C20 C2 C1 O1 0.9(6) . . . . ?
C20 C2 C1 C6 175.3(4) . . . . ?
C20 C2 C3 C4 -179.5(4) . . . . ?
